data_2103839
loop_
_publ_author_name
'Bowes, Katharine F.'
'Ferguson, George'
'Lough, Alan J.'
'Glidewell, Christopher'

_publ_section_title
;
 Salts of maleic and fumaric acids with organic polyamines: comparison
 of isomeric acids as building blocks in supramolecular chemistry
;
_journal_issue 1
_journal_name_full 'Acta Crystallographica Section B'
_journal_page_first 100
_journal_page_last 117
_journal_paper_doi 10.1107/S0108768102020219
_journal_volume 59
_journal_year 2003
_chemical_formula_moiety 'C13 H14 N2, C4 H4 O4'
_chemical_formula_sum 'C17 H18 N2 O4'
_chemical_formula_weight 314.33
_chemical_name_systematic
;
4,4'-trimethylenedipyridine--fumaric acid (1/1)
;
_space_group_IT_number 15
_symmetry_cell_setting monoclinic
_symmetry_space_group_name_Hall '-C 2yc'
_symmetry_space_group_name_H-M 'C 1 2/c 1'
_atom_sites_solution_hydrogens geom
_atom_sites_solution_primary direct
_atom_sites_solution_secondary difmap
_cell_angle_alpha 90.00
_cell_angle_beta 116.465(3)
_cell_angle_gamma 90.00
_cell_formula_units_Z 4
_cell_length_a 22.4349(15)
_cell_length_b 4.6045(3)
_cell_length_c 17.1156(12)
_cell_measurement_reflns_used 4202
_cell_measurement_temperature 150.0(10)
_cell_measurement_theta_max 27.46
_cell_measurement_theta_min 3.73
_cell_volume 1582.79(19)
_computing_cell_refinement 'DENZO-SMN (Otwinowski & Minor, 1997)'
_computing_data_collection 'Kappa-CCD server software (Nonius, 1997)'
_computing_data_reduction 'DENZO-SMN (Otwinowski & Minor, 1997)'
_computing_molecular_graphics 'PLATON (Spek, 2002)'
_computing_publication_material 'SHELXL-97 (Sheldrick, 1997a) and PRPKAPPA (Ferguson, 1999)'
_computing_structure_refinement 'SHELXL-97 (Sheldrick, 1997a)'
_computing_structure_solution 'SHELXS-97 (Sheldrick, 1997b)'
_diffrn_ambient_temperature 150.0(10)
_diffrn_measured_fraction_theta_full 0.988
_diffrn_measured_fraction_theta_max 0.988
_diffrn_measurement_device_type Kappa-CCD
_diffrn_measurement_method '\f scans, and \w scans with \k offsets'
_diffrn_radiation_monochromator graphite
_diffrn_radiation_source 'fine-focus sealed X-ray tube'
_diffrn_radiation_type 'Mo K\a'
_diffrn_radiation_wavelength 0.71073
_diffrn_reflns_av_R_equivalents 0.140
_diffrn_reflns_av_sigmaI/netI 0.0828
_diffrn_reflns_limit_h_max 26
_diffrn_reflns_limit_h_min -28
_diffrn_reflns_limit_k_max 5
_diffrn_reflns_limit_k_min -5
_diffrn_reflns_limit_l_max 22
_diffrn_reflns_limit_l_min -22
_diffrn_reflns_number 5661
_diffrn_reflns_theta_full 27.46
_diffrn_reflns_theta_max 27.46
_diffrn_reflns_theta_min 3.73
_diffrn_standards_decay_% 0
_exptl_absorpt_coefficient_mu 0.095
_exptl_absorpt_correction_type none
_exptl_crystal_colour colourless
_exptl_crystal_density_diffrn 1.319
_exptl_crystal_density_method 'not measured'
_exptl_crystal_description needle
_exptl_crystal_F_000 664
_exptl_crystal_size_max 0.10
_exptl_crystal_size_mid 0.06
_exptl_crystal_size_min 0.04
_refine_diff_density_max 0.273
_refine_diff_density_min -0.311
_refine_ls_extinction_coef 0.020(6)
_refine_ls_extinction_expression Fc^*^=kFc[1+0.001xFc^2^\l^3^/sin(2\q)]^-1/4^
_refine_ls_extinction_method SHELXL
_refine_ls_goodness_of_fit_ref 1.047
_refine_ls_hydrogen_treatment constr
_refine_ls_matrix_type full
_refine_ls_number_parameters 106
_refine_ls_number_reflns 1782
_refine_ls_number_restraints 0
_refine_ls_restrained_S_all 1.047
_refine_ls_R_factor_all 0.0961
_refine_ls_R_factor_gt 0.0686
_refine_ls_shift/su_max 0.000
_refine_ls_shift/su_mean 0.000
_refine_ls_structure_factor_coef Fsqd
_refine_ls_weighting_details 'w=1/[\s^2^(Fo^2^)+(0.1093P)^2^] where P=(Fo^2^+2Fc^2^)/3'
_refine_ls_weighting_scheme calc
_refine_ls_wR_factor_gt 0.1698
_refine_ls_wR_factor_ref 0.1926
_reflns_number_gt 1240
_reflns_number_total 1782
_reflns_threshold_expression >2\s(I)
_cod_data_source_file na0143.cif
_cod_data_source_block VIII
_cod_original_cell_volume 1582.79(18)
_cod_original_sg_symbol_H-M 'C 2/c'
_cod_database_code 2103839
_cod_database_fobs_code 2103839

loop_
_symmetry_equiv_pos_as_xyz
'x, y, z'
'-x, y, -z+1/2'
'x+1/2, y+1/2, z'
'-x+1/2, y+1/2, -z+1/2'
'-x, -y, -z'
'x, -y, z-1/2'
'-x+1/2, -y+1/2, -z'
'x+1/2, -y+1/2, z-1/2'

loop_
_atom_site_label
_atom_site_fract_x
_atom_site_fract_y
_atom_site_fract_z
_atom_site_U_iso_or_equiv
_atom_site_adp_type
_atom_site_calc_flag
_atom_site_refinement_flags
_atom_site_occupancy
_atom_site_type_symbol
N11 0.65217(8) 0.9724(4) 0.63119(10) 0.0387(5) Uani d . 1 N
C12 0.59343(10) 1.0831(5) 0.57492(13) 0.0432(6) Uani d . 1 C
C13 0.55721(10) 1.2687(5) 0.60078(13) 0.0426(6) Uani d . 1 C
C14 0.58139(9) 1.3500(4) 0.68759(13) 0.0352(5) Uani d . 1 C
C15 0.64227(9) 1.2342(4) 0.74545(12) 0.0368(5) Uani d . 1 C
C16 0.67581(9) 1.0466(4) 0.71558(12) 0.0376(5) Uani d . 1 C
C17 0.54165(10) 1.5389(5) 0.71876(14) 0.0415(6) Uani d . 1 C
C18 0.5000 1.3549(6) 0.7500 0.0350(6) Uani d S 1 C
O1 0.71653(7) 0.6051(3) 0.58206(8) 0.0424(5) Uani d . 1 O
O2 0.62761(8) 0.5954(4) 0.45135(10) 0.0536(5) Uani d . 1 O
C1 0.68302(10) 0.5130(5) 0.50161(12) 0.0383(5) Uani d . 1 C
C2 0.71944(10) 0.2940(5) 0.47476(12) 0.0390(5) Uani d . 1 C
H12 0.5760 1.0321 0.5150 0.052 Uiso calc R 1 H
H13 0.5155 1.3411 0.5589 0.051 Uiso calc R 1 H
H15 0.6609 1.2836 0.8056 0.044 Uiso calc R 1 H
H16 0.7171 0.9674 0.7563 0.045 Uiso calc R 1 H
H17A 0.5120 1.6668 0.6706 0.050 Uiso calc R 1 H
H17B 0.5722 1.6636 0.7672 0.050 Uiso calc R 1 H
H18A 0.5299 1.2283 0.7984 0.042 Uiso calc PR 0.50 H
H18B 0.4701 1.2283 0.7016 0.042 Uiso calc PR 0.50 H
H1 0.6936 0.7274 0.5932 0.064 Uiso calc R 1 H
H2 0.6972 0.2134 0.4178 0.047 Uiso calc R 1 H

loop_
_atom_site_aniso_label
_atom_site_aniso_U_11
_atom_site_aniso_U_22
_atom_site_aniso_U_33
_atom_site_aniso_U_12
_atom_site_aniso_U_13
_atom_site_aniso_U_23
N11 0.0392(9) 0.0432(10) 0.0337(9) -0.0076(7) 0.0164(7) -0.0042(7)
C12 0.0441(11) 0.0505(13) 0.0288(9) -0.0066(10) 0.0105(8) 0.0023(8)
C13 0.0369(10) 0.0452(12) 0.0367(10) -0.0001(9) 0.0084(8) 0.0100(9)
C14 0.0339(10) 0.0308(10) 0.0410(10) -0.0039(8) 0.0167(8) 0.0060(8)
C15 0.0373(10) 0.0405(11) 0.0303(9) -0.0019(8) 0.0129(8) -0.0016(8)
C16 0.0329(10) 0.0427(11) 0.0328(9) -0.0011(8) 0.0105(8) -0.0022(8)
C17 0.0383(11) 0.0338(11) 0.0529(12) -0.0004(8) 0.0207(9) 0.0036(9)
C18 0.0322(13) 0.0313(14) 0.0383(13) 0.000 0.0128(11) 0.000
O1 0.0423(8) 0.0495(9) 0.0299(7) 0.0019(7) 0.0111(6) -0.0047(6)
O2 0.0452(9) 0.0681(11) 0.0354(8) 0.0095(8) 0.0073(7) -0.0046(7)
C1 0.0399(11) 0.0423(12) 0.0287(9) -0.0064(9) 0.0117(8) -0.0008(9)
C2 0.0427(10) 0.0447(12) 0.0259(9) -0.0044(9) 0.0121(8) -0.0014(8)

loop_
_atom_type_symbol
_atom_type_description
_atom_type_scat_dispersion_real
_atom_type_scat_dispersion_imag
_atom_type_scat_source
C C 0.0033 0.0016 'International Tables Vol C Tables 4.2.6.8 and 6.1.1.4'
H H 0.0000 0.0000 'International Tables Vol C Tables 4.2.6.8 and 6.1.1.4'
N N 0.0061 0.0033 'International Tables Vol C Tables 4.2.6.8 and 6.1.1.4'
O O 0.0106 0.0060 'International Tables Vol C Tables 4.2.6.8 and 6.1.1.4'

loop_
_geom_angle_atom_site_label_1
_geom_angle_atom_site_label_2
_geom_angle_atom_site_label_3
_geom_angle_site_symmetry_1
_geom_angle_site_symmetry_3
_geom_angle
_geom_angle_publ_flag
C12 N11 C16 . . 117.86(18) no
N11 C12 C13 . . 122.43(18) no
N11 C12 H12 . . 118.8 no
C13 C12 H12 . . 118.8 no
C12 C13 C14 . . 120.35(18) no
C12 C13 H13 . . 119.8 no
C14 C13 H13 . . 119.8 no
C13 C14 C15 . . 116.83(19) no
C13 C14 C17 . . 121.72(19) no
C15 C14 C17 . . 121.33(18) no
C16 C15 C14 . . 120.03(17) no
C16 C15 H15 . . 120.0 no
C14 C15 H15 . . 120.0 no
N11 C16 C15 . . 122.49(18) no
N11 C16 H16 . . 118.8 no
C15 C16 H16 . . 118.8 no
C14 C17 C18 . . 110.87(17) no
C14 C17 H17A . . 109.5 no
C18 C17 H17A . . 109.5 no
C14 C17 H17B . . 109.5 no
C18 C17 H17B . . 109.5 no
H17A C17 H17B . . 108.1 no
C17 C18 C17 . 2_656 112.4(2) no
C17 C18 H18A . . 109.1 no
C17 C18 H18A 2_656 . 109.1 no
C17 C18 H18B . . 109.1 no
C17 C18 H18B 2_656 . 109.1 no
H18A C18 H18B . . 107.8 no
C1 O1 H1 . . 109.5 no
O2 C1 O1 . . 124.7(2) no
O2 C1 C2 . . 121.36(17) no
O1 C1 C2 . . 113.91(17) no
C2 C2 C1 7_656 . 123.9(2) no
C2 C2 H2 7_656 . 118.0 no
C1 C2 H2 . . 118.0 no

loop_
_geom_bond_atom_site_label_1
_geom_bond_atom_site_label_2
_geom_bond_site_symmetry_2
_geom_bond_distance
_geom_bond_publ_flag
N11 C12 . 1.339(3) no
N11 C16 . 1.342(2) no
C12 C13 . 1.381(3) no
C12 H12 . 0.95 no
C13 C14 . 1.387(3) no
C13 H13 . 0.95 no
C14 C15 . 1.388(3) no
C14 C17 . 1.503(3) no
C15 C16 . 1.384(3) no
C15 H15 . 0.95 no
C16 H16 . 0.95 no
C17 C18 . 1.524(3) no
C17 H17A . 0.99 no
C17 H17B . 0.99 no
C18 C17 2_656 1.524(3) no
C18 H18A . 0.99 no
C18 H18B . 0.99 no
O1 C1 . 1.311(2) no
O1 H1 . 0.84 no
O2 C1 . 1.215(2) no
C1 C2 . 1.494(3) no
C2 C2 7_656 1.317(4) no
C2 H2 . 0.95 no

loop_
_geom_hbond_atom_site_label_D
_geom_hbond_atom_site_label_H
_geom_hbond_atom_site_label_A
_geom_hbond_site_symmetry_A
_geom_hbond_distance_DH
_geom_hbond_distance_HA
_geom_hbond_distance_DA
_geom_hbond_angle_DHA
_geom_hbond_publ_flag
O1 H1 N11 . 0.84 1.76 2.595(2) 172 y
C16 H16 O1 4_656 0.95 2.57 3.232(2) 127 y

loop_
_geom_torsion_atom_site_label_1
_geom_torsion_atom_site_label_2
_geom_torsion_atom_site_label_3
_geom_torsion_atom_site_label_4
_geom_torsion_site_symmetry_4
_geom_torsion
_geom_torsion_publ_flag
C16 N11 C12 C13 . 0.2(3) no
N11 C12 C13 C14 . 0.6(3) no
C12 C13 C14 C15 . -0.6(3) no
C12 C13 C14 C17 . -176.72(18) no
C13 C14 C15 C16 . -0.1(3) no
C17 C14 C15 C16 . 176.02(18) no
C12 N11 C16 C15 . -0.9(3) no
C14 C15 C16 N11 . 0.9(3) no
C13 C14 C17 C18 . 92.2(2) no
C15 C14 C17 C18 . -83.7(2) no
C14 C17 C18 C17 2_656 -179.37(19) no
O2 C1 C2 C2 7_656 177.1(3) no
O1 C1 C2 C2 7_656 -2.3(4) no
